data_4083843
loop_
_publ_author_name
'Teng, Qiaoqiao'
'Upmann, Daniel'
'Ng Wijaya, Sheena Ai Zi'
'Huynh, Han Vinh'

_publ_section_title
;
 Bis(functionalized NHC) Palladium(II) Complexes via a Postmodification
 Approach
;
_journal_name_full Organometallics
_journal_page_first 140630123629004
_journal_paper_doi 10.1021/om500274c
_journal_year 2014
_chemical_formula_sum 'C36 H22 Br2 N6 Pd S2'
_chemical_formula_weight 868.93
_chemical_name_systematic
; 
 ? 
;
_space_group_crystal_system monoclinic
_space_group_IT_number 15
_space_group_name_Hall '-C 2yc'
_space_group_name_H-M_alt 'C 1 2/c 1'
_symmetry_space_group_name_Hall '-C 2yc'
_symmetry_space_group_name_H-M 'C 1 2/c 1'
_atom_sites_solution_hydrogens geom
_audit_creation_method SHELXL-2013
_cell_angle_alpha 90
_cell_angle_beta 116.555(4)
_cell_angle_gamma 90
_cell_formula_units_Z 4
_cell_length_a 25.707(3)
_cell_length_b 9.3604(12)
_cell_length_c 16.538(2)
_cell_measurement_reflns_used 7840
_cell_measurement_temperature 100(2)
_cell_measurement_theta_max 28.04
_cell_measurement_theta_min 2.35
_cell_volume 3559.7(8)
_computing_cell_refinement 'Bruker SAINT'
_computing_data_collection 'Bruker APEX2'
_computing_data_reduction 'Bruker SAINT'
_computing_molecular_graphics 'Bruker SHELXTL'
_computing_publication_material 'Bruker SHELXTL'
_computing_structure_refinement 'SHELXL-2013 (Sheldrick, 2013)'
_computing_structure_solution 'SHELXS-97 (Sheldrick 2008)'
_diffrn_ambient_temperature 100(2)
_diffrn_measured_fraction_theta_full 0.999
_diffrn_measured_fraction_theta_max 0.999
_diffrn_measurement_device_type 'Bruker D8 Venture'
_diffrn_measurement_method '\f and \w scans'
_diffrn_radiation_type MoK\a
_diffrn_radiation_wavelength 0.71073
_diffrn_reflns_av_R_equivalents 0.0534
_diffrn_reflns_av_unetI/netI 0.0396
_diffrn_reflns_Laue_measured_fraction_full 0.999
_diffrn_reflns_Laue_measured_fraction_max 0.999
_diffrn_reflns_limit_h_max 33
_diffrn_reflns_limit_h_min -33
_diffrn_reflns_limit_k_max 12
_diffrn_reflns_limit_k_min -11
_diffrn_reflns_limit_l_max 21
_diffrn_reflns_limit_l_min -21
_diffrn_reflns_number 25486
_diffrn_reflns_point_group_measured_fraction_full 0.999
_diffrn_reflns_point_group_measured_fraction_max 0.999
_diffrn_reflns_theta_full 25.242
_diffrn_reflns_theta_max 27.500
_diffrn_reflns_theta_min 2.349
_exptl_absorpt_coefficient_mu 2.918
_exptl_absorpt_correction_T_max 0.7457
_exptl_absorpt_correction_T_min 0.6576
_exptl_absorpt_correction_type multi-scan
_exptl_absorpt_process_details 'Sadabs, (Sheldrick 2012)'
_exptl_crystal_colour Pale_Yellow
_exptl_crystal_density_diffrn 1.621
_exptl_crystal_density_meas ?
_exptl_crystal_description Block
_exptl_crystal_F_000 1712
_exptl_crystal_size_max 0.140
_exptl_crystal_size_mid 0.120
_exptl_crystal_size_min 0.040
_refine_diff_density_max 1.902
_refine_diff_density_min -1.902
_refine_diff_density_rms 0.156
_refine_ls_extinction_method none
_refine_ls_goodness_of_fit_ref 1.047
_refine_ls_hydrogen_treatment constr
_refine_ls_matrix_type full
_refine_ls_number_parameters 214
_refine_ls_number_reflns 4099
_refine_ls_number_restraints 0
_refine_ls_restrained_S_all 1.047
_refine_ls_R_factor_all 0.0693
_refine_ls_R_factor_gt 0.0501
_refine_ls_shift/su_max 0.001
_refine_ls_shift/su_mean 0.000
_refine_ls_structure_factor_coef Fsqd
_refine_ls_weighting_details 'w=1/[\s^2^(Fo^2^)+(0.0723P)^2^+33.1747P] where P=(Fo^2^+2Fc^2^)/3'
_refine_ls_weighting_scheme calc
_refine_ls_wR_factor_gt 0.1304
_refine_ls_wR_factor_ref 0.1404
_reflns_Friedel_coverage 0.000
_reflns_number_gt 3284
_reflns_number_total 4099
_reflns_threshold_expression 'I > 2\s(I)'
_cod_data_source_file om500274c_si_002.cif
_cod_data_source_block D532
_cod_depositor_comments
;
The following automatic conversions were performed:

'_exptl_absorpt_correction_type' value 'Multi-scan' changed to
'multi-scan' according to
/usr/data/users/saulius/crontab/automatic-downloads/rss-feeds/ACS/lib/dictionaries/cif_core.dic
dictionary named 'cif_core.dic' version 2.4.2 from 2011-04-26.

Automatic conversion script
Id: cif_fix_values 2281 2013-09-26 08:29:07Z andrius 

The following automatic conversions were performed:

'_exptl_crystal_density_meas' value 'Not Measured' was changed to '?'
- the value is perceived as not measured.

Automatic conversion script
Id: cif_fix_values 3008 2015-01-20 13:52:24Z robertas 
;
_cod_database_code 4083843
_shelx_space_group_comment
; 
The symmetry employed for this shelxl refinement is uniquely defined 
by the following loop, which should always be used as a source of 
symmetry information in preference to the above space-group names. 
They are only intended as comments. 
;
_shelx_estimated_absorpt_t_min 0.685
_shelx_estimated_absorpt_t_max 0.892
_shelxl_version_number 2013-3

loop_
_space_group_symop_operation_xyz
'x, y, z'
'-x, y, -z+1/2'
'x+1/2, y+1/2, z'
'-x+1/2, y+1/2, -z+1/2'
'-x, -y, -z'
'x, -y, z-1/2'
'-x+1/2, -y+1/2, -z'
'x+1/2, -y+1/2, z-1/2'

loop_
_atom_site_label
_atom_site_type_symbol
_atom_site_fract_x
_atom_site_fract_y
_atom_site_fract_z
_atom_site_U_iso_or_equiv
_atom_site_adp_type
_atom_site_occupancy
_atom_site_site_symmetry_order
_atom_site_calc_flag
_atom_site_refinement_flags_posn
_atom_site_refinement_flags_adp
_atom_site_refinement_flags_occupancy
Pd1 Pd 1.0000 1.0000 1.0000 0.01306(14) Uani 1 2 d S . P
Br1 Br 1.19275(2) 0.81803(7) 1.06793(4) 0.0417(2) Uani 1 1 d . . .
S1 S 1.02339(5) 1.09803(12) 0.89023(7) 0.0177(2) Uani 1 1 d . . .
N1 N 0.91040(15) 0.8117(4) 0.8561(3) 0.0151(8) Uani 1 1 d . . .
N2 N 0.99558(16) 0.7122(4) 0.9118(3) 0.0161(8) Uani 1 1 d . . .
N3 N 1.10290(18) 1.3241(5) 0.9739(3) 0.0263(10) Uani 1 1 d . . .
C1 C 0.96672(19) 0.8303(5) 0.9167(3) 0.0146(9) Uani 1 1 d . . .
C2 C 0.90273(19) 0.6788(5) 0.8137(3) 0.0159(9) Uani 1 1 d . . .
C3 C 0.8530(2) 0.6105(6) 0.7498(3) 0.0212(10) Uani 1 1 d . . .
C4 C 0.8612(2) 0.4742(5) 0.7228(3) 0.0237(11) Uani 1 1 d . . .
C5 C 0.9160(2) 0.4107(6) 0.7583(4) 0.0258(11) Uani 1 1 d . . .
C6 C 0.9657(2) 0.4799(5) 0.8222(3) 0.0230(10) Uani 1 1 d . . .
C7 C 0.95697(19) 0.6152(5) 0.8488(3) 0.0169(9) Uani 1 1 d . . .
C8 C 0.8632(2) 0.9054(5) 0.8502(3) 0.0216(10) Uani 1 1 d . . .
C9 C 0.8286(2) 0.9707(5) 0.7565(3) 0.0189(10) Uani 1 1 d . . .
C10 C 0.7691(2) 0.9863(6) 0.7247(4) 0.0297(12) Uani 1 1 d . . .
H10 H 0.7505 0.9503 0.7588 0.036 Uiso 1 1 calc R U .
C11 C 0.7366(2) 1.0548(7) 0.6425(4) 0.0353(14) Uani 1 1 d . . .
H11 H 0.6960 1.0676 0.6217 0.042 Uiso 1 1 calc R U .
C12 C 0.7622(3) 1.1033(6) 0.5917(4) 0.0361(14) Uani 1 1 d . . .
H12 H 0.7395 1.1502 0.5359 0.043 Uiso 1 1 calc R U .
C13 C 0.8217(3) 1.0845(7) 0.6213(4) 0.0390(15) Uani 1 1 d . . .
H13 H 0.8395 1.1156 0.5850 0.047 Uiso 1 1 calc R U .
C14 C 0.8550(2) 1.0195(6) 0.7049(4) 0.0303(12) Uani 1 1 d . . .
H14 H 0.8958 1.0087 0.7263 0.036 Uiso 1 1 calc R U .
C15 C 1.05833(19) 0.6883(5) 0.9645(3) 0.0208(10) Uani 1 1 d . . .
H15A H 1.0655 0.5867 0.9829 0.025 Uiso 1 1 calc R U .
H15B H 1.0732 0.7473 1.0200 0.025 Uiso 1 1 calc R U .
C16 C 1.0911(2) 0.7267(6) 0.9098(3) 0.0221(10) Uani 1 1 d . . .
H16A H 1.0747 0.6709 0.8529 0.026 Uiso 1 1 calc R U .
H16B H 1.0849 0.8292 0.8935 0.026 Uiso 1 1 calc R U .
C17 C 1.1557(2) 0.6982(7) 0.9596(4) 0.0332(13) Uani 1 1 d . . .
H17A H 1.1737 0.7176 0.9190 0.040 Uiso 1 1 calc R U .
H17B H 1.1622 0.5963 0.9774 0.040 Uiso 1 1 calc R U .
C18 C 1.0704(2) 1.2308(6) 0.9418(3) 0.0217(10) Uani 1 1 d . . .

loop_
_atom_site_aniso_label
_atom_site_aniso_U_11
_atom_site_aniso_U_22
_atom_site_aniso_U_33
_atom_site_aniso_U_23
_atom_site_aniso_U_13
_atom_site_aniso_U_12
Pd1 0.0096(2) 0.0121(2) 0.0151(2) -0.00204(18) 0.00335(18) 0.00181(17)
Br1 0.0187(3) 0.0493(4) 0.0461(4) -0.0198(3) 0.0047(3) 0.0023(2)
S1 0.0195(6) 0.0169(6) 0.0163(5) -0.0023(4) 0.0077(4) -0.0025(4)
N1 0.0097(17) 0.0123(19) 0.0209(19) -0.0051(15) 0.0047(15) 0.0023(14)
N2 0.0125(18) 0.0139(19) 0.0186(18) -0.0025(15) 0.0040(15) 0.0020(14)
N3 0.020(2) 0.027(2) 0.028(2) 0.0015(19) 0.0076(18) -0.0021(18)
C1 0.013(2) 0.014(2) 0.016(2) 0.0022(17) 0.0045(17) 0.0010(16)
C2 0.014(2) 0.016(2) 0.019(2) -0.0028(18) 0.0093(18) -0.0025(17)
C3 0.017(2) 0.026(3) 0.019(2) -0.0052(19) 0.0068(19) -0.0044(19)
C4 0.020(2) 0.023(3) 0.025(2) -0.006(2) 0.007(2) -0.0062(19)
C5 0.026(3) 0.019(3) 0.028(3) -0.004(2) 0.008(2) -0.001(2)
C6 0.023(2) 0.017(3) 0.025(2) -0.0045(19) 0.006(2) 0.0024(18)
C7 0.013(2) 0.016(2) 0.020(2) -0.0009(18) 0.0060(18) 0.0008(17)
C8 0.014(2) 0.024(3) 0.022(2) -0.0044(19) 0.0042(19) 0.0080(18)
C9 0.014(2) 0.013(2) 0.023(2) -0.0023(17) 0.0022(19) 0.0010(16)
C10 0.019(2) 0.041(3) 0.027(3) 0.001(2) 0.008(2) 0.008(2)
C11 0.023(3) 0.042(3) 0.027(3) 0.000(3) -0.002(2) 0.019(2)
C12 0.035(3) 0.026(3) 0.033(3) 0.013(2) 0.002(3) 0.003(2)
C13 0.032(3) 0.039(4) 0.040(3) 0.013(3) 0.010(3) -0.011(3)
C14 0.021(3) 0.029(3) 0.035(3) 0.008(2) 0.007(2) -0.006(2)
C15 0.012(2) 0.018(2) 0.024(2) -0.0032(19) 0.0011(18) 0.0057(17)
C16 0.014(2) 0.023(3) 0.027(2) -0.004(2) 0.0079(19) 0.0014(18)
C17 0.017(2) 0.045(3) 0.034(3) -0.018(3) 0.008(2) 0.000(2)
C18 0.020(2) 0.023(3) 0.023(2) 0.005(2) 0.010(2) 0.006(2)

loop_
_atom_type_symbol
_atom_type_description
_atom_type_scat_dispersion_real
_atom_type_scat_dispersion_imag
_atom_type_scat_source
C C 0.0033 0.0016 'International Tables Vol C Tables 4.2.6.8 and 6.1.1.4'
H H 0.0000 0.0000 'International Tables Vol C Tables 4.2.6.8 and 6.1.1.4'
N N 0.0061 0.0033 'International Tables Vol C Tables 4.2.6.8 and 6.1.1.4'
S S 0.1246 0.1234 'International Tables Vol C Tables 4.2.6.8 and 6.1.1.4'
Pd Pd -0.9988 1.0072 'International Tables Vol C Tables 4.2.6.8 and 6.1.1.4'
Br Br -0.2901 2.4595 'International Tables Vol C Tables 4.2.6.8 and 6.1.1.4'

loop_
_geom_angle_atom_site_label_1
_geom_angle_atom_site_label_2
_geom_angle_atom_site_label_3
_geom_angle
_geom_angle_site_symmetry_1
_geom_angle_site_symmetry_3
C1 Pd1 C1 180.0 . 5_777
C1 Pd1 S1 87.54(13) . .
C1 Pd1 S1 92.46(13) 5_777 .
C1 Pd1 S1 92.46(13) . 5_777
C1 Pd1 S1 87.54(13) 5_777 5_777
S1 Pd1 S1 180.0 . 5_777
C18 S1 Pd1 105.85(18) . .
C1 N1 C2 110.5(4) . .
C1 N1 C8 123.5(4) . .
C2 N1 C8 124.9(4) . .
C1 N2 C7 110.4(4) . .
C1 N2 C15 125.1(4) . .
C7 N2 C15 124.6(4) . .
N2 C1 N1 106.5(4) . .
N2 C1 Pd1 127.3(3) . .
N1 C1 Pd1 126.2(3) . .
C7 C2 C3 122.0(4) . .
C7 C2 N1 106.4(4) . .
C3 C2 N1 131.6(4) . .
C2 C3 C4 116.3(4) . .
C5 C4 C3 121.4(5) . .
C4 C5 C6 122.0(5) . .
C7 C6 C5 115.9(5) . .
C2 C7 C6 122.3(4) . .
C2 C7 N2 106.2(4) . .
C6 C7 N2 131.5(4) . .
N1 C8 C9 113.4(4) . .
C14 C9 C10 119.6(5) . .
C14 C9 C8 122.2(4) . .
C10 C9 C8 118.1(5) . .
C9 C10 C11 119.8(5) . .
C9 C10 H10 120.1 . .
C11 C10 H10 120.1 . .
C12 C11 C10 120.9(5) . .
C12 C11 H11 119.5 . .
C10 C11 H11 119.5 . .
C11 C12 C13 120.0(5) . .
C11 C12 H12 120.0 . .
C13 C12 H12 120.0 . .
C12 C13 C14 119.6(6) . .
C12 C13 H13 120.2 . .
C14 C13 H13 120.2 . .
C9 C14 C13 120.0(5) . .
C9 C14 H14 120.0 . .
C13 C14 H14 120.0 . .
N2 C15 C16 111.3(4) . .
N2 C15 H15A 109.4 . .
C16 C15 H15A 109.4 . .
N2 C15 H15B 109.4 . .
C16 C15 H15B 109.4 . .
H15A C15 H15B 108.0 . .
C17 C16 C15 113.4(4) . .
C17 C16 H16A 108.9 . .
C15 C16 H16A 108.9 . .
C17 C16 H16B 108.9 . .
C15 C16 H16B 108.9 . .
H16A C16 H16B 107.7 . .
C16 C17 Br1 111.4(4) . .
C16 C17 H17A 109.3 . .
Br1 C17 H17A 109.3 . .
C16 C17 H17B 109.3 . .
Br1 C17 H17B 109.3 . .
H17A C17 H17B 108.0 . .
N3 C18 S1 177.1(5) . .

loop_
_geom_bond_atom_site_label_1
_geom_bond_atom_site_label_2
_geom_bond_distance
_geom_bond_site_symmetry_2
Pd1 C1 2.024(4) .
Pd1 C1 2.024(4) 5_777
Pd1 S1 2.3399(12) .
Pd1 S1 2.3400(12) 5_777
Br1 C17 1.961(5) .
S1 C18 1.677(5) .
N1 C1 1.354(6) .
N1 C2 1.398(6) .
N1 C8 1.464(6) .
N2 C1 1.354(6) .
N2 C7 1.404(6) .
N2 C15 1.468(6) .
N3 C18 1.159(7) .
C2 C7 1.383(6) .
C2 C3 1.397(6) .
C3 C4 1.398(7) .
C4 C5 1.396(7) .
C5 C6 1.400(7) .
C6 C7 1.392(6) .
C8 C9 1.528(7) .
C9 C14 1.383(8) .
C9 C10 1.384(7) .
C10 C11 1.394(8) .
C10 H10 0.9500 .
C11 C12 1.354(9) .
C11 H11 0.9500 .
C12 C13 1.393(9) .
C12 H12 0.9500 .
C13 C14 1.398(8) .
C13 H13 0.9500 .
C14 H14 0.9500 .
C15 C16 1.531(7) .
C15 H15A 0.9900 .
C15 H15B 0.9900 .
C16 C17 1.510(7) .
C16 H16A 0.9900 .
C16 H16B 0.9900 .
C17 H17A 0.9900 .
C17 H17B 0.9900 .
